data_7234612
loop_
_publ_author_name
'Chahal, Manoj'
'Raje, Sakthi'
'Kotana, Gopichand'
'Angamuthu, Raja'

_publ_section_title
;
 Binding Enabled Catalytic Activation of SO2 by Copper Koneramine
 Complexes at Ambient Conditions
;
_journal_name_full 'Green Chemistry'
_journal_paper_doi 10.1039/C9GC02647A
_journal_year 2019
_chemical_formula_moiety 'C23 H31 N9'
_chemical_formula_sum 'C23 H31 N9'
_chemical_formula_weight 433.57
_space_group_crystal_system orthorhombic
_space_group_IT_number 45
_space_group_name_Hall 'I 2 -2c'
_space_group_name_H-M_alt 'I b a 2'
_symmetry_space_group_name_Hall 'I 2 -2c'
_symmetry_space_group_name_H-M 'I b a 2'
_atom_sites_solution_hydrogens geom
_atom_sites_solution_primary iterative
_audit_creation_date 2018-09-24
_audit_creation_method
;
Olex2 1.2
(compiled 2018.05.29 svn.r3508 for OlexSys, GUI svn.r5506)
;
_audit_update_record
;
2019-02-06 deposited with the CCDC.    2019-10-11 downloaded from the CCDC.
;
_cell_angle_alpha 90
_cell_angle_beta 90
_cell_angle_gamma 90
_cell_formula_units_Z 8
_cell_length_a 21.678(2)
_cell_length_b 11.7948(13)
_cell_length_c 17.695(3)
_cell_measurement_reflns_used 9828
_cell_measurement_temperature 298(2)
_cell_measurement_theta_max 28.298
_cell_measurement_theta_min 2.302
_cell_volume 4524.4(10)
_computing_cell_refinement 'SAINT V8.38A (?, 2016)'
_computing_data_reduction 'SAINT V8.38A (?, 2016)'
_computing_molecular_graphics 'Olex2 (Dolomanov et al., 2009)'
_computing_publication_material 'Olex2 (Dolomanov et al., 2009)'
_computing_structure_refinement 'ShelXL (Sheldrick, 2015)'
_computing_structure_solution 'olex2.solve (Bourhis et al., 2015)'
_diffrn_ambient_temperature 298(2)
_diffrn_detector_area_resol_mean 8
_diffrn_measured_fraction_theta_full 0.997
_diffrn_measured_fraction_theta_max 0.997
_diffrn_measurement_device_type 'Bruker APEX-II'
_diffrn_measurement_method '\w and \f scans'
_diffrn_radiation_type MoK\a
_diffrn_radiation_wavelength 0.71073
_diffrn_reflns_av_R_equivalents 0.0762
_diffrn_reflns_av_unetI/netI 0.0495
_diffrn_reflns_Laue_measured_fraction_full 0.997
_diffrn_reflns_Laue_measured_fraction_max 0.997
_diffrn_reflns_limit_h_max 25
_diffrn_reflns_limit_h_min -25
_diffrn_reflns_limit_k_max 14
_diffrn_reflns_limit_k_min -14
_diffrn_reflns_limit_l_max 21
_diffrn_reflns_limit_l_min -21
_diffrn_reflns_number 25154
_diffrn_reflns_point_group_measured_fraction_full 0.998
_diffrn_reflns_point_group_measured_fraction_max 0.998
_diffrn_reflns_theta_full 25.123
_diffrn_reflns_theta_max 25.123
_diffrn_reflns_theta_min 2.972
_exptl_absorpt_coefficient_mu 0.081
_exptl_absorpt_correction_T_max 0.7457
_exptl_absorpt_correction_T_min 0.5686
_exptl_absorpt_correction_type multi-scan
_exptl_absorpt_process_details
'SADABS-2016/2 (Bruker,2016/2) was used for absorption correction. wR2(int) was 0.1344 before and 0.0753 after correction. The Ratio of minimum to maximum transmission is 0.7625. The \l/2 correction factor is Not present.'
_exptl_crystal_colour colourless
_exptl_crystal_colour_primary colourless
_exptl_crystal_density_diffrn 1.273
_exptl_crystal_description block
_exptl_crystal_F_000 1856
_exptl_crystal_size_max 0.08
_exptl_crystal_size_mid 0.06
_exptl_crystal_size_min 0.05
_refine_diff_density_max 0.220
_refine_diff_density_min -0.217
_refine_diff_density_rms 0.049
_refine_ls_abs_structure_details
;
 Flack x determined using 1471 quotients [(I+)-(I-)]/[(I+)+(I-)]
 (Parsons, Flack and Wagner, Acta Cryst. B69 (2013) 249-259).
;
_refine_ls_abs_structure_Flack 0.5(10)
_refine_ls_extinction_coef 0.0023(3)
_refine_ls_extinction_expression Fc^*^=kFc[1+0.001xFc^2^\l^3^/sin(2\q)]^-1/4^
_refine_ls_extinction_method 'SHELXL-2016/4 (Sheldrick 2016)'
_refine_ls_goodness_of_fit_ref 1.098
_refine_ls_hydrogen_treatment constr
_refine_ls_matrix_type full
_refine_ls_number_parameters 314
_refine_ls_number_reflns 4016
_refine_ls_number_restraints 7
_refine_ls_restrained_S_all 1.097
_refine_ls_R_factor_all 0.0604
_refine_ls_R_factor_gt 0.0469
_refine_ls_shift/su_max 0.000
_refine_ls_shift/su_mean 0.000
_refine_ls_structure_factor_coef Fsqd
_refine_ls_weighting_details 'w=1/[\s^2^(Fo^2^)+(0.0370P)^2^+4.7099P] where P=(Fo^2^+2Fc^2^)/3'
_refine_ls_weighting_scheme calc
_refine_ls_wR_factor_gt 0.1038
_refine_ls_wR_factor_ref 0.1129
_reflns_Friedel_coverage 0.928
_reflns_Friedel_fraction_full 0.998
_reflns_Friedel_fraction_max 0.998
_reflns_number_gt 3452
_reflns_number_total 4016
_reflns_threshold_expression 'I > 2\s(I)'
_cod_data_source_file c9gc02647a2.cif
_cod_data_source_block 3-L-H
_cod_database_code 7234612
_shelx_shelxl_version_number 2016/4
_shelx_space_group_comment
;
The symmetry employed for this shelxl refinement is uniquely defined
by the following loop, which should always be used as a source of
symmetry information in preference to the above space-group names.
They are only intended as comments.
;
_shelx_estimated_absorpt_t_max 0.996
_shelx_estimated_absorpt_t_min 0.994
_olex2_refinement_description
;
1. Fixed Uiso
 At 1.2 times of:
  All C(H) groups, All C(H,H) groups, All N(H) groups
 At 1.5 times of:
  All C(H,H,H) groups
2. Uiso/Uaniso restraints and constraints
C24 \\sim C22 \\sim C25 \\sim C23: within 1.7A with sigma of 0.04 and sigma for
terminal atoms of 0.08
3. Others
 Fixed Sof: C24(0.5) H24A(0.5) H24B(0.5) H24C(0.5) C22(0.5) H22A(0.5)
 H22B(0.5) H22C(0.5) C25(0.5) H25A(0.5) H25B(0.5) H25C(0.5) C23(0.5) H23A(0.5)
 H23B(0.5) H23C(0.5) H21(0.5) H21A(0.5)
4.a Ternary CH refined with riding coordinates:
 C6(H6), C18(H18), C21(H21), C21(H21A)
4.b Secondary CH2 refined with riding coordinates:
 C13(H13A,H13B), C14(H14A,H14B), C7(H7A,H7B)
4.c Aromatic/amide H refined with riding coordinates:
 N8(H8), N9(H9), C4(H4), C9(H9A), C3(H3), C12(H12), C2(H2), C1(H1), C11(H11),
 C10(H10)
4.d Idealised Me refined as rotating group:
 C20(H20A,H20B,H20C), C19(H19A,H19B,H19C), C24(H24A,H24B,H24C), C22(H22A,H22B,
 H22C), C25(H25A,H25B,H25C), C23(H23A,H23B,H23C)
;
_olex2_submission_special_instructions 'No special instructions were received'

loop_
_space_group_symop_operation_xyz
'x, y, z'
'-x, -y, z'
'x+1/2, -y+1/2, z'
'-x+1/2, y+1/2, z'
'x+1/2, y+1/2, z+1/2'
'-x+1/2, -y+1/2, z+1/2'
'x+1, -y+1, z+1/2'
'-x+1, y+1, z+1/2'

loop_
_atom_site_label
_atom_site_type_symbol
_atom_site_fract_x
_atom_site_fract_y
_atom_site_fract_z
_atom_site_U_iso_or_equiv
_atom_site_adp_type
_atom_site_occupancy
_atom_site_site_symmetry_order
_atom_site_calc_flag
_atom_site_refinement_flags_posn
_atom_site_refinement_flags_adp
_atom_site_refinement_flags_occupancy
_atom_site_disorder_assembly
_atom_site_disorder_group
N7 N 0.25515(14) 0.4409(3) 0.56217(17) 0.0218(7) Uani 1 1 d . . . . .
N8 N 0.17710(13) 0.5400(3) 0.61967(19) 0.0249(8) Uani 1 1 d . . . . .
H8 H 0.199344 0.599054 0.611444 0.030 Uiso 1 1 calc R . . . .
N6 N 0.16595(13) 0.3468(3) 0.61336(18) 0.0210(7) Uani 1 1 d . . . . .
N2 N 0.40945(14) 0.2656(3) 0.43784(18) 0.0258(8) Uani 1 1 d . . . . .
N5 N 0.24558(14) 0.2392(3) 0.55255(17) 0.0225(8) Uani 1 1 d . . . . .
N9 N 0.16349(13) 0.1518(3) 0.60884(19) 0.0242(8) Uani 1 1 d . . . . .
H9 H 0.180107 0.089297 0.594336 0.029 Uiso 1 1 calc R . . . .
N1 N 0.29820(15) 0.2769(3) 0.33573(19) 0.0285(8) Uani 1 1 d . . . . .
N4 N 0.32442(14) 0.3347(3) 0.49481(18) 0.0235(8) Uani 1 1 d . . . . .
C16 C 0.19182(16) 0.2495(3) 0.5914(2) 0.0217(9) Uani 1 1 d . . . . .
C15 C 0.27309(16) 0.3387(3) 0.5379(2) 0.0203(9) Uani 1 1 d . . . . .
C17 C 0.19967(16) 0.4387(3) 0.5985(2) 0.0213(9) Uani 1 1 d . . . . .
N3 N 0.53945(17) 0.1300(4) 0.4277(2) 0.0389(10) Uani 1 1 d . . . . .
C4 C 0.28029(17) 0.0920(4) 0.3867(2) 0.0299(10) Uani 1 1 d . . . . .
H4 H 0.285233 0.041570 0.426636 0.036 Uiso 1 1 calc R . . . .
C5 C 0.30580(16) 0.1989(4) 0.3905(2) 0.0239(9) Uani 1 1 d . . . . .
C9 C 0.53553(17) 0.2967(4) 0.3511(2) 0.0302(10) Uani 1 1 d . . . . .
H9A H 0.512604 0.346670 0.321780 0.036 Uiso 1 1 calc R . . . .
C8 C 0.50806(17) 0.2080(4) 0.3853(2) 0.0278(9) Uani 1 1 d . . . . .
C3 C 0.24732(19) 0.0599(4) 0.3233(2) 0.0314(10) Uani 1 1 d . . . . .
H3 H 0.230581 -0.012390 0.319107 0.038 Uiso 1 1 calc R . . . .
C6 C 0.34627(16) 0.2326(4) 0.4572(2) 0.0240(9) Uani 1 1 d . . . . .
H6 H 0.347461 0.170106 0.493741 0.029 Uiso 1 1 calc R . . . .
C12 C 0.60216(19) 0.1463(4) 0.4357(2) 0.0359(11) Uani 1 1 d . . . . .
H12 H 0.625054 0.094635 0.463841 0.043 Uiso 1 1 calc R . . . .
C13 C 0.40887(18) 0.3866(4) 0.4214(2) 0.0288(10) Uani 1 1 d . . . . .
H13A H 0.395296 0.400987 0.370054 0.035 Uiso 1 1 calc R . . . .
H13B H 0.449392 0.419752 0.428603 0.035 Uiso 1 1 calc R . . . .
C2 C 0.24005(17) 0.1397(4) 0.2660(2) 0.0320(11) Uani 1 1 d . . . . .
H2 H 0.218328 0.121990 0.222245 0.038 Uiso 1 1 calc R . . . .
C14 C 0.36289(17) 0.4330(4) 0.4786(2) 0.0267(9) Uani 1 1 d . . . . .
H14A H 0.383602 0.459793 0.523743 0.032 Uiso 1 1 calc R . . . .
H14B H 0.338762 0.494323 0.457162 0.032 Uiso 1 1 calc R . . . .
C1 C 0.26585(17) 0.2456(4) 0.2757(2) 0.0310(10) Uani 1 1 d . . . . .
H1 H 0.260149 0.298720 0.237463 0.037 Uiso 1 1 calc R . . . .
C11 C 0.63143(18) 0.2371(4) 0.4032(2) 0.0346(11) Uani 1 1 d . . . . .
H11 H 0.673557 0.248091 0.409862 0.042 Uiso 1 1 calc R . . . .
C7 C 0.43885(17) 0.1950(4) 0.3802(2) 0.0290(10) Uani 1 1 d . . . . .
H7A H 0.424782 0.217734 0.330460 0.035 Uiso 1 1 calc R . . . .
H7B H 0.427607 0.116216 0.387903 0.035 Uiso 1 1 calc R . . . .
C18 C 0.10551(17) 0.1465(4) 0.6515(2) 0.0290(10) Uani 1 1 d . . . . .
H18 H 0.105516 0.208266 0.688535 0.035 Uiso 1 1 calc R . . . .
C20 C 0.10271(19) 0.0353(4) 0.6940(2) 0.0336(11) Uani 1 1 d . . . . .
H20A H 0.104765 -0.026473 0.658733 0.050 Uiso 1 1 calc GR . . . .
H20B H 0.064740 0.031113 0.721751 0.050 Uiso 1 1 calc GR . . . .
H20C H 0.136851 0.030690 0.728391 0.050 Uiso 1 1 calc GR . . . .
C19 C 0.04992(17) 0.1621(4) 0.5998(3) 0.0381(11) Uani 1 1 d . . . . .
H19A H 0.054375 0.231303 0.571729 0.057 Uiso 1 1 calc GR . . . .
H19B H 0.013004 0.165440 0.629633 0.057 Uiso 1 1 calc GR . . . .
H19C H 0.047387 0.099361 0.565331 0.057 Uiso 1 1 calc GR . . . .
C10 C 0.5970(2) 0.3120(5) 0.3601(3) 0.0426(12) Uani 1 1 d . . . . .
H10 H 0.616281 0.373385 0.337175 0.051 Uiso 1 1 calc R . . . .
C24 C 0.1144(3) 0.5229(8) 0.7362(4) 0.027(2) Uani 0.5 1 d . U P A 1
H24A H 0.127431 0.445448 0.741361 0.041 Uiso 0.5 1 calc GR . P A 1
H24B H 0.072930 0.530576 0.754435 0.041 Uiso 0.5 1 calc GR . P A 1
H24C H 0.141280 0.571002 0.764964 0.041 Uiso 0.5 1 calc GR . P A 1
C22 C 0.0968(4) 0.6841(8) 0.6460(6) 0.033(2) Uani 0.5 1 d . U P A 1
H22A H 0.128001 0.732668 0.666823 0.049 Uiso 0.5 1 calc GR . P A 1
H22B H 0.058494 0.696788 0.671896 0.049 Uiso 0.5 1 calc GR . P A 1
H22C H 0.091695 0.700664 0.593232 0.049 Uiso 0.5 1 calc GR . P A 1
C25 C 0.0629(4) 0.5400(9) 0.6037(6) 0.044(2) Uani 0.5 1 d . U P A 2
H25A H 0.065068 0.594509 0.563499 0.065 Uiso 0.5 1 calc GR . P A 2
H25B H 0.025204 0.550473 0.631339 0.065 Uiso 0.5 1 calc GR . P A 2
H25C H 0.063876 0.464841 0.582899 0.065 Uiso 0.5 1 calc GR . P A 2
C23 C 0.1186(5) 0.6629(10) 0.6935(8) 0.059(4) Uani 0.5 1 d . U P A 2
H23A H 0.151549 0.663138 0.729724 0.088 Uiso 0.5 1 calc GR . P A 2
H23B H 0.080098 0.675615 0.718896 0.088 Uiso 0.5 1 calc GR . P A 2
H23C H 0.125332 0.721985 0.657068 0.088 Uiso 0.5 1 calc GR . P A 2
C21 C 0.11686(17) 0.5559(4) 0.6559(2) 0.0286(10) Uani 1 1 d . . . . .
H21 H 0.086917 0.509031 0.628596 0.034 Uiso 0.5 1 calc R . P A 1
H21A H 0.113381 0.497789 0.695256 0.034 Uiso 0.5 1 calc R . P A 2

loop_
_atom_site_aniso_label
_atom_site_aniso_U_11
_atom_site_aniso_U_22
_atom_site_aniso_U_33
_atom_site_aniso_U_23
_atom_site_aniso_U_13
_atom_site_aniso_U_12
N7 0.0127(15) 0.033(2) 0.0202(15) -0.0003(15) 0.0029(13) 0.0014(13)
N8 0.0163(15) 0.033(2) 0.0254(17) 0.0001(15) 0.0031(14) 0.0012(14)
N6 0.0120(15) 0.032(2) 0.0187(16) -0.0008(15) 0.0004(13) 0.0022(13)
N2 0.0127(16) 0.041(2) 0.0234(18) -0.0060(16) 0.0041(13) 0.0010(14)
N5 0.0145(15) 0.034(2) 0.0192(15) -0.0029(15) 0.0022(13) 0.0032(14)
N9 0.0164(15) 0.033(2) 0.0232(17) -0.0026(15) 0.0037(14) -0.0007(14)
N1 0.0175(17) 0.047(2) 0.0216(17) -0.0009(17) 0.0023(13) -0.0042(15)
N4 0.0191(17) 0.029(2) 0.0221(17) -0.0032(15) 0.0074(13) -0.0005(14)
C16 0.0128(18) 0.038(3) 0.0142(18) -0.0025(18) -0.0035(14) -0.0003(16)
C15 0.0098(17) 0.036(2) 0.0153(19) 0.0017(17) -0.0021(14) -0.0002(16)
C17 0.0138(17) 0.036(2) 0.0137(19) 0.0006(18) -0.0025(14) 0.0025(16)
N3 0.027(2) 0.058(3) 0.031(2) -0.006(2) 0.0038(16) 0.0021(18)
C4 0.0161(19) 0.044(3) 0.029(2) 0.004(2) 0.0005(18) 0.0033(18)
C5 0.0124(17) 0.036(2) 0.023(2) -0.0015(19) 0.0046(16) -0.0003(16)
C9 0.0140(19) 0.045(3) 0.031(2) 0.006(2) 0.0019(17) 0.0033(19)
C8 0.0134(18) 0.048(3) 0.022(2) -0.006(2) 0.0008(17) 0.0049(18)
C3 0.022(2) 0.041(3) 0.031(2) -0.005(2) -0.0008(18) -0.0048(19)
C6 0.0104(18) 0.040(3) 0.022(2) -0.0015(19) 0.0027(16) 0.0005(16)
C12 0.021(2) 0.060(3) 0.027(2) -0.006(2) -0.0017(18) 0.004(2)
C13 0.0164(19) 0.045(3) 0.025(2) -0.002(2) 0.0031(16) -0.0018(18)
C2 0.019(2) 0.059(3) 0.018(2) -0.003(2) 0.0007(16) -0.0028(19)
C14 0.0149(19) 0.036(2) 0.029(2) -0.0004(19) 0.0060(16) -0.0013(17)
C1 0.021(2) 0.053(3) 0.019(2) 0.002(2) 0.0037(16) -0.0035(19)
C11 0.0109(19) 0.062(3) 0.031(2) -0.010(2) 0.0003(17) -0.0011(19)
C7 0.0153(19) 0.047(3) 0.025(2) -0.006(2) 0.0003(17) 0.0004(18)
C18 0.0167(19) 0.046(3) 0.025(2) 0.001(2) 0.0085(17) -0.0008(18)
C20 0.026(2) 0.049(3) 0.026(2) 0.007(2) 0.0040(18) -0.0009(19)
C19 0.016(2) 0.057(3) 0.041(3) 0.015(2) 0.0048(19) 0.0036(19)
C10 0.027(2) 0.056(3) 0.045(3) -0.003(2) 0.007(2) -0.008(2)
C24 0.018(4) 0.050(6) 0.014(4) 0.003(4) 0.007(3) 0.008(4)
C22 0.027(5) 0.044(6) 0.027(5) 0.011(4) 0.003(4) 0.011(4)
C25 0.022(4) 0.066(7) 0.043(6) -0.017(5) 0.006(4) 0.002(4)
C23 0.029(5) 0.061(8) 0.086(10) -0.041(8) 0.013(6) -0.001(5)
C21 0.0159(19) 0.044(3) 0.026(2) -0.006(2) 0.0065(16) 0.0018(17)

loop_
_atom_type_symbol
_atom_type_description
_atom_type_scat_dispersion_real
_atom_type_scat_dispersion_imag
_atom_type_scat_source
C C 0.0033 0.0016 'International Tables Vol C Tables 4.2.6.8 and 6.1.1.4'
H H 0.0000 0.0000 'International Tables Vol C Tables 4.2.6.8 and 6.1.1.4'
N N 0.0061 0.0033 'International Tables Vol C Tables 4.2.6.8 and 6.1.1.4'

loop_
_geom_angle_atom_site_label_1
_geom_angle_atom_site_label_2
_geom_angle_atom_site_label_3
_geom_angle
C15 N7 C17 113.0(3)
H24Aa C24a H24B 109.5
H24Ba C24a H24C 109.5
H24Aa C24a H24C 109.5
H22Aa C22a H22B 109.5
H22Aa C22a H22C 109.5
C17 N8 H8 118.0
C17 N8 C21 124.0(4)
C21 N8 H8 118.0
C17 N6 C16 114.3(3)
C13 N2 C6 107.4(3)
C13 N2 C7 115.0(3)
H22Ba C22a H22C 109.5
H25Ab C25b H25B 109.5
H25Ab C25b H25C 109.5
H25Bb C25b H25C 109.5
H23Ab C23b H23B 109.5
H23Bb C23b H23C 109.5
H23Ab C23b H23C 109.5
C7 N2 C6 114.8(3)
C15 N5 C16 113.6(3)
C16 N9 H9 118.4
C16 N9 C18 123.2(4)
C18 N9 H9 118.4
C1 N1 C5 116.8(4)
C15 N4 C6 123.7(3)
C15 N4 C14 123.8(3)
C6 N4 C14 112.5(3)
N6 C16 N5 125.8(4)
N6 C16 N9 118.6(3)
N9 C16 N5 115.6(4)
N7 C15 N5 126.7(3)
N7 C15 N4 116.9(3)
N5 C15 N4 116.4(3)
N8 C17 N7 115.8(4)
N6 C17 N7 126.3(4)
C23b C21 N8 107.1(5)
C24a C21 C22 110.5(6)
N6 C17 N8 117.9(3)
C8 N3 C12 116.9(4)
C23b C21 C25 114.7(7)
C5 C4 H4 120.1
C24a C21 H21 107.6
C22a C21 H21 107.6
C5 C4 C3 119.8(4)
C3 C4 H4 120.1
C25b C21 H21A 106.8
N1 C5 C4 122.7(4)
C23b C21 H21A 106.8
N1 C5 C6 116.7(4)
C4 C5 C6 120.5(4)
C8 C9 H9A 120.5
C8 C9 C10 119.1(4)
C10 C9 H9A 120.5
N3 C8 C7 117.3(4)
C9 C8 N3 123.3(4)
C9 C8 C7 119.4(4)
C4 C3 H3 121.2
C4 C3 C2 117.7(4)
C2 C3 H3 121.2
N2 C6 C5 115.2(3)
N2 C6 H6 109.3
N4 C6 N2 101.0(3)
N4 C6 C5 112.5(3)
N4 C6 H6 109.3
C5 C6 H6 109.3
N3 C12 H12 119.3
C11 C12 N3 121.4(4)
C11 C12 H12 119.3
N2 C13 H13A 111.2
N2 C13 H13B 111.2
N2 C13 C14 103.0(3)
H13A C13 H13B 109.1
C14 C13 H13A 111.2
C14 C13 H13B 111.2
C3 C2 H2 120.8
C1 C2 C3 118.4(4)
C1 C2 H2 120.8
N4 C14 C13 102.7(3)
N4 C14 H14A 111.2
N4 C14 H14B 111.2
C13 C14 H14A 111.2
C13 C14 H14B 111.2
H14A C14 H14B 109.1
N1 C1 C2 124.5(4)
N1 C1 H1 117.8
C2 C1 H1 117.8
C12 C11 H11 120.7
C12 C11 C10 118.7(4)
C10 C11 H11 120.7
N2 C7 C8 109.5(3)
N2 C7 H7A 109.8
N2 C7 H7B 109.8
C8 C7 H7A 109.8
C8 C7 H7B 109.8
H7A C7 H7B 108.2
N9 C18 H18 108.2
N9 C18 C20 109.1(3)
N9 C18 C19 111.3(3)
C20 C18 H18 108.2
C20 C18 C19 111.8(4)
C19 C18 H18 108.2
C18 C20 H20A 109.5
C18 C20 H20B 109.5
C18 C20 H20C 109.5
H20A C20 H20B 109.5
H20A C20 H20C 109.5
H20B C20 H20C 109.5
C18 C19 H19A 109.5
C18 C19 H19B 109.5
C18 C19 H19C 109.5
H19A C19 H19B 109.5
H19A C19 H19C 109.5
H19B C19 H19C 109.5
C9 C10 C11 120.7(5)
C9 C10 H10 119.7
C11 C10 H10 119.7
N8 C21 C24 114.8(4)
N8 C21 C22 108.6(4)
N8 C21 C25 114.1(4)
N8 C21 H21 107.6
N8 C21 H21A 106.8
C21 C24a H24A 109.5
C21 C24a H24B 109.5
C21 C24a H24C 109.5
C21 C22a H22A 109.5
C21 C22a H22B 109.5
C21 C22a H22C 109.5
C21 C25b H25A 109.5
C21 C25b H25B 109.5
C21 C25b H25C 109.5
C21 C23b H23A 109.5
C21 C23b H23B 109.5
C21 C23b H23C 109.5

loop_
_geom_bond_atom_site_label_1
_geom_bond_atom_site_label_2
_geom_bond_distance
N7 C15 1.337(5)
N7 C17 1.364(4)
C24a H24A 0.9600
C24a H24B 0.9600
C24a H24C 0.9600
C22a H22A 0.9600
C22a H22B 0.9600
C22a H22C 0.9600
C25b H25A 0.9600
C25b H25B 0.9600
C25b H25C 0.9600
C23b H23A 0.9600
C23b H23B 0.9600
C23b H23C 0.9600
C22a C21 1.584(10)
C23b C21 1.427(11)
C24a C21 1.474(9)
C25b C21 1.503(9)
N8 H8 0.8600
N8 C17 1.344(5)
N8 C21 1.467(5)
N6 C16 1.336(5)
N6 C17 1.333(5)
N2 C6 1.465(5)
N2 C13 1.457(6)
N2 C7 1.462(5)
N5 C16 1.358(5)
N5 C15 1.342(5)
N9 H9 0.8600
N9 C16 1.341(5)
N9 C18 1.467(5)
N1 C5 1.347(5)
N1 C1 1.326(5)
N4 C15 1.350(4)
N4 C6 1.455(5)
N4 C14 1.456(5)
N3 C8 1.368(6)
N3 C12 1.380(5)
C4 H4 0.9300
C4 C5 1.378(6)
C4 C3 1.383(6)
C5 C6 1.524(5)
C9 H9A 0.9300
C9 C8 1.347(6)
C9 C10 1.354(6)
C8 C7 1.511(5)
C3 H3 0.9300
C3 C2 1.392(6)
C6 H6 0.9800
C12 H12 0.9300
C12 C11 1.371(7)
C13 H13A 0.9700
C13 H13B 0.9700
C13 C14 1.522(5)
C2 H2 0.9300
C2 C1 1.380(7)
C14 H14A 0.9700
C14 H14B 0.9700
C1 H1 0.9300
C11 H11 0.9300
C11 C10 1.385(7)
C7 H7A 0.9700
C7 H7B 0.9700
C18 H18 0.9800
C18 C20 1.513(6)
C18 C19 1.524(6)
C20 H20A 0.9600
C20 H20B 0.9600
C20 H20C 0.9600
C19 H19A 0.9600
C19 H19B 0.9600
C19 H19C 0.9600
C10 H10 0.9300
C21 H21 0.9800
C21 H21A 0.9800
